data_7112286
loop_
_publ_author_name
'Liu, Pei'
'Liu, Jin-Ling'
'Wang, Heng-Shan'
'Pan, Ying-Ming'
'Liang, Hong'
'Chen, Zhen-Feng'

_publ_section_title
;
 Copper-mediated cross-coupling--cyclization--oxidation: a one-pot reaction
 to construct polysubstituted pyrroles.
;
_journal_coden_ASTM CHCOFS
_journal_issue 37
_journal_name_full
;
 Chemical Communications (Cambridge, United Kingdom)
;
_journal_page_first 4795
_journal_page_last 4798
_journal_paper_doi 10.1039/c3cc48728h
_journal_volume 50
_journal_year 2014
_chemical_formula_moiety 'C19 H17 N O2'
_chemical_formula_sum 'C19 H17 N O2'
_chemical_formula_weight 291.33
_space_group_crystal_system monoclinic
_space_group_IT_number 14
_space_group_name_Hall '-P 2yn'
_space_group_name_H-M_alt 'P 1 21/n 1'
_atom_sites_solution_hydrogens geom
_atom_sites_solution_primary direct
_atom_sites_solution_secondary difmap
_audit_creation_date 2013-10-18
_audit_creation_method
;
  Olex2 1.1
  (compiled 2011.02.15 svn.r1672, GUI svn.r3494)
;
_cell_angle_alpha 90.00
_cell_angle_beta 103.655(2)
_cell_angle_gamma 90.00
_cell_formula_units_Z 8
_cell_length_a 8.7792(8)
_cell_length_b 25.118(2)
_cell_length_c 14.2371(13)
_cell_measurement_reflns_used 1758
_cell_measurement_temperature 296(2)
_cell_measurement_theta_max 23.28
_cell_measurement_theta_min 2.52
_cell_volume 3050.8(5)
_computing_molecular_graphics
;
O. V. Dolomanov, L. J. Bourhis, R. J. Gildea, J. A. K. Howard and H. Puschmann,
OLEX2: a complete structure solution, refinement and analysis program.
J. Appl. Cryst. (2009). 42, 339-341.
;
_computing_publication_material
;
O. V. Dolomanov, L. J. Bourhis, R. J. Gildea, J. A. K. Howard and H. Puschmann,
OLEX2: a complete structure solution, refinement and analysis program.
J. Appl. Cryst. (2009). 42, 339-341.
;
_computing_structure_refinement
;
XL, G.M. Sheldrick, Acta Cryst.
(2008). A64, 112-122
;
_computing_structure_solution
;
olex2.solve (L.J. Bourhis, O.V. Dolomanov, R.J. Gildea, J.A.K. Howard,
H. Puschmann, in preparation, 2011)
;
_diffrn_ambient_temperature 296.15
_diffrn_measured_fraction_theta_full 0.997
_diffrn_measured_fraction_theta_max 0.997
_diffrn_measurement_device_type 'Bruker APEX-II CCD'
_diffrn_measurement_method '\f and \w scans'
_diffrn_radiation_monochromator graphite
_diffrn_radiation_type MoK\a
_diffrn_radiation_wavelength 0.71073
_diffrn_reflns_av_R_equivalents 0.1058
_diffrn_reflns_av_unetI/netI 0.1120
_diffrn_reflns_limit_h_max 9
_diffrn_reflns_limit_h_min -10
_diffrn_reflns_limit_k_max 30
_diffrn_reflns_limit_k_min -30
_diffrn_reflns_limit_l_max 17
_diffrn_reflns_limit_l_min -17
_diffrn_reflns_number 23261
_diffrn_reflns_theta_full 25.35
_diffrn_reflns_theta_max 25.35
_diffrn_reflns_theta_min 1.62
_diffrn_source 'fine-focus sealed tube'
_diffrn_standards_number 0
_exptl_absorpt_coefficient_mu 0.082
_exptl_absorpt_correction_T_max 0.9894
_exptl_absorpt_correction_T_min 0.9678
_exptl_absorpt_correction_type none
_exptl_crystal_density_diffrn 1.269
_exptl_crystal_density_method 'not measured'
_exptl_crystal_F_000 1232
_exptl_crystal_size_max 0.4
_exptl_crystal_size_mid 0.2
_exptl_crystal_size_min 0.13
_refine_diff_density_max 0.377
_refine_diff_density_min -0.262
_refine_diff_density_rms 0.056
_refine_ls_extinction_method none
_refine_ls_goodness_of_fit_ref 0.981
_refine_ls_hydrogen_treatment mixed
_refine_ls_matrix_type full
_refine_ls_number_parameters 401
_refine_ls_number_reflns 5573
_refine_ls_number_restraints 0
_refine_ls_restrained_S_all 0.981
_refine_ls_R_factor_all 0.1335
_refine_ls_R_factor_gt 0.0581
_refine_ls_shift/su_max 0.000
_refine_ls_shift/su_mean 0.000
_refine_ls_structure_factor_coef Fsqd
_refine_ls_weighting_details 'calc w=1/[\s^2^(Fo^2^)+(0.0582P)^2^+0.0000P] where P=(Fo^2^+2Fc^2^)/3'
_refine_ls_weighting_scheme calc
_refine_ls_wR_factor_gt 0.1180
_refine_ls_wR_factor_ref 0.1505
_reflns_number_gt 2905
_reflns_number_total 5573
_reflns_threshold_expression >2sigma(I)
_cod_duplicate_entry 7112601
_cod_data_source_file c3cc48728h.txt
_cod_data_source_block bb
_cod_database_code 7112286

loop_
_space_group_symop_id
_space_group_symop_operation_xyz
1 'x, y, z'
2 '-x+1/2, y+1/2, -z+1/2'
3 '-x, -y, -z'
4 'x-1/2, -y-1/2, z-1/2'

loop_
_atom_site_label
_atom_site_type_symbol
_atom_site_fract_x
_atom_site_fract_y
_atom_site_fract_z
_atom_site_U_iso_or_equiv
_atom_site_adp_type
_atom_site_occupancy
_atom_site_symmetry_multiplicity
_atom_site_calc_flag
_atom_site_refinement_flags
O1 O 0.3710(3) 0.54390(8) 0.77625(16) 0.0360(6) Uani 1 1 d .
O2 O 0.1372(3) 0.58460(7) 0.73246(15) 0.0334(6) Uani 1 1 d .
O3 O -0.3779(3) 0.20149(7) 0.67642(15) 0.0290(5) Uani 1 1 d .
O4 O -0.1398(3) 0.16341(7) 0.72050(15) 0.0289(5) Uani 1 1 d .
N1 N 0.1106(3) 0.41737(9) 0.61447(17) 0.0246(6) Uani 1 1 d .
N2 N -0.1185(3) 0.33033(8) 0.83609(17) 0.0213(6) Uani 1 1 d .
C1 C 0.2150(5) 0.63311(12) 0.7732(3) 0.0437(10) Uani 1 1 d .
H1A H 0.2831 0.6453 0.7339 0.066 Uiso 1 1 calc R
H1B H 0.2754 0.6263 0.8375 0.066 Uiso 1 1 calc R
H1C H 0.1379 0.6600 0.7751 0.066 Uiso 1 1 calc R
C2 C 0.2328(4) 0.54198(11) 0.7356(2) 0.0252(8) Uani 1 1 d .
C3 C 0.1500(4) 0.49629(11) 0.6863(2) 0.0223(7) Uani 1 1 d .
C4 C -0.0129(4) 0.48885(11) 0.6516(2) 0.0245(7) Uani 1 1 d .
H4 H -0.0907 0.5128 0.6579 0.029 Uiso 1 1 calc R
C5 C -0.0366(4) 0.43992(11) 0.6068(2) 0.0223(7) Uani 1 1 d .
C6 C -0.1844(4) 0.41359(11) 0.5607(2) 0.0244(7) Uani 1 1 d .
C7 C -0.3027(4) 0.44227(13) 0.4993(2) 0.0323(8) Uani 1 1 d .
H7 H -0.2883 0.4783 0.4890 0.039 Uiso 1 1 calc R
C8 C -0.4410(4) 0.41802(14) 0.4534(2) 0.0414(9) Uani 1 1 d .
H8 H -0.5184 0.4377 0.4119 0.050 Uiso 1 1 calc R
C9 C -0.4656(4) 0.36472(14) 0.4686(2) 0.0397(9) Uani 1 1 d .
H9 H -0.5587 0.3483 0.4373 0.048 Uiso 1 1 calc R
C10 C -0.3498(4) 0.33595(13) 0.5311(2) 0.0345(9) Uani 1 1 d .
H10 H -0.3664 0.3002 0.5424 0.041 Uiso 1 1 calc R
C11 C -0.2109(4) 0.35954(11) 0.5767(2) 0.0271(8) Uani 1 1 d .
H11 H -0.1342 0.3397 0.6183 0.033 Uiso 1 1 calc R
C12 C 0.1414(4) 0.36810(11) 0.5707(2) 0.0245(8) Uani 1 1 d .
C13 C 0.0905(4) 0.36129(12) 0.4717(2) 0.0294(8) Uani 1 1 d .
H13 H 0.0354 0.3882 0.4333 0.035 Uiso 1 1 calc R
C14 C 0.1229(4) 0.31392(13) 0.4306(2) 0.0329(8) Uani 1 1 d .
H14 H 0.0886 0.3090 0.3643 0.039 Uiso 1 1 calc R
C15 C 0.2051(4) 0.27416(12) 0.4869(2) 0.0325(8) Uani 1 1 d .
H15 H 0.2270 0.2426 0.4584 0.039 Uiso 1 1 calc R
C16 C 0.2556(4) 0.28101(12) 0.5860(2) 0.0331(9) Uani 1 1 d .
H16 H 0.3121 0.2542 0.6240 0.040 Uiso 1 1 calc R
C17 C 0.2217(4) 0.32788(11) 0.6285(2) 0.0277(8) Uani 1 1 d .
H17 H 0.2527 0.3323 0.6952 0.033 Uiso 1 1 calc R
C18 C 0.2264(4) 0.45150(11) 0.6620(2) 0.0231(7) Uani 1 1 d .
C19 C 0.3947(4) 0.44053(12) 0.6741(2) 0.0354(9) Uani 1 1 d .
H19A H 0.4342 0.4226 0.7344 0.053 Uiso 1 1 calc R
H19B H 0.4501 0.4735 0.6737 0.053 Uiso 1 1 calc R
H19C H 0.4095 0.4184 0.6220 0.053 Uiso 1 1 calc R
C20 C -0.2100(4) 0.11392(11) 0.6798(3) 0.0356(9) Uani 1 1 d .
H20A H -0.2628 0.1194 0.6133 0.053 Uiso 1 1 calc R
H20B H -0.2840 0.1020 0.7153 0.053 Uiso 1 1 calc R
H20C H -0.1297 0.0875 0.6837 0.053 Uiso 1 1 calc R
C21 C -0.2400(4) 0.20456(11) 0.7153(2) 0.0218(7) Uani 1 1 d .
C22 C -0.1588(4) 0.25141(10) 0.7644(2) 0.0200(7) Uani 1 1 d .
C23 C 0.0039(4) 0.25818(10) 0.8014(2) 0.0219(7) Uani 1 1 d .
H23 H 0.0811 0.2337 0.7968 0.026 Uiso 1 1 calc R
C24 C 0.0287(4) 0.30700(10) 0.8453(2) 0.0205(7) Uani 1 1 d .
C25 C 0.1763(4) 0.33394(10) 0.8895(2) 0.0207(7) Uani 1 1 d .
C26 C 0.2027(4) 0.38725(11) 0.8683(2) 0.0233(7) Uani 1 1 d .
H26 H 0.1245 0.4064 0.8263 0.028 Uiso 1 1 calc R
C27 C 0.3432(4) 0.41142(12) 0.9091(2) 0.0271(8) Uani 1 1 d .
H27 H 0.3588 0.4468 0.8943 0.033 Uiso 1 1 calc R
C28 C 0.4621(4) 0.38399(12) 0.9721(2) 0.0288(8) Uani 1 1 d .
H28 H 0.5567 0.4006 0.9998 0.035 Uiso 1 1 calc R
C29 C 0.4369(4) 0.33131(12) 0.9927(2) 0.0314(8) Uani 1 1 d .
H29 H 0.5156 0.3124 1.0347 0.038 Uiso 1 1 calc R
C30 C 0.2963(4) 0.30637(12) 0.9517(2) 0.0293(8) Uani 1 1 d .
H30 H 0.2819 0.2708 0.9660 0.035 Uiso 1 1 calc R
C31 C -0.1459(4) 0.37948(10) 0.8814(2) 0.0220(7) Uani 1 1 d .
C32 C -0.0921(4) 0.38513(12) 0.9809(2) 0.0255(8) Uani 1 1 d .
H32 H -0.0414 0.3571 1.0182 0.031 Uiso 1 1 calc R
C33 C -0.1150(4) 0.43301(12) 1.0234(3) 0.0365(9) Uani 1 1 d .
H33 H -0.0772 0.4375 1.0896 0.044 Uiso 1 1 calc R
C34 C -0.1933(4) 0.47395(13) 0.9685(3) 0.0381(10) Uani 1 1 d .
H34 H -0.2079 0.5060 0.9978 0.046 Uiso 1 1 calc R
C35 C -0.2503(4) 0.46786(11) 0.8702(3) 0.0377(9) Uani 1 1 d .
H35 H -0.3061 0.4953 0.8336 0.045 Uiso 1 1 calc R
C36 C -0.2238(4) 0.42040(11) 0.8259(2) 0.0281(8) Uani 1 1 d .
H36 H -0.2586 0.4164 0.7594 0.034 Uiso 1 1 calc R
C37 C -0.2336(4) 0.29682(10) 0.7869(2) 0.0198(7) Uani 1 1 d .
C38 C -0.4014(4) 0.30953(12) 0.7709(2) 0.0298(8) Uani 1 1 d .
H38A H -0.4345 0.3294 0.7120 0.045 Uiso 1 1 calc R
H38B H -0.4185 0.3304 0.8240 0.045 Uiso 1 1 calc R
H38C H -0.4607 0.2771 0.7663 0.045 Uiso 1 1 calc R

loop_
_atom_site_aniso_label
_atom_site_aniso_U_11
_atom_site_aniso_U_22
_atom_site_aniso_U_33
_atom_site_aniso_U_23
_atom_site_aniso_U_13
_atom_site_aniso_U_12
O1 0.0288(17) 0.0271(12) 0.0465(16) -0.0023(11) -0.0025(13) -0.0010(11)
O2 0.0350(16) 0.0206(11) 0.0381(14) -0.0073(10) -0.0043(12) 0.0038(11)
O3 0.0237(15) 0.0258(11) 0.0355(14) -0.0047(10) 0.0030(12) 0.0001(10)
O4 0.0243(14) 0.0177(11) 0.0414(14) -0.0085(9) 0.0012(11) -0.0005(10)
N1 0.0258(17) 0.0220(13) 0.0249(15) 0.0002(11) 0.0038(13) -0.0014(12)
N2 0.0222(16) 0.0151(12) 0.0250(15) -0.0005(11) 0.0024(13) -0.0034(11)
C1 0.048(3) 0.0217(18) 0.053(2) -0.0087(16) -0.005(2) -0.0023(17)
C2 0.028(2) 0.0238(17) 0.0230(18) 0.0045(14) 0.0037(16) 0.0020(16)
C3 0.023(2) 0.0202(15) 0.0216(17) 0.0026(13) 0.0018(15) -0.0006(14)
C4 0.027(2) 0.0209(16) 0.0253(18) 0.0010(13) 0.0064(16) 0.0000(14)
C5 0.021(2) 0.0239(16) 0.0211(18) 0.0042(13) 0.0034(15) 0.0023(14)
C6 0.022(2) 0.0277(17) 0.0236(18) -0.0017(14) 0.0048(15) -0.0065(15)
C7 0.027(2) 0.0343(18) 0.033(2) 0.0104(16) 0.0024(17) -0.0033(16)
C8 0.029(2) 0.060(2) 0.030(2) 0.0108(18) -0.0040(18) -0.0044(19)
C9 0.029(2) 0.057(2) 0.034(2) -0.0108(18) 0.0095(19) -0.0157(19)
C10 0.031(2) 0.0339(19) 0.042(2) -0.0087(17) 0.017(2) -0.0086(17)
C11 0.026(2) 0.0277(17) 0.0289(19) -0.0033(14) 0.0089(17) -0.0017(15)
C12 0.025(2) 0.0248(16) 0.0240(18) -0.0008(14) 0.0066(16) -0.0035(14)
C13 0.025(2) 0.0383(19) 0.0233(19) 0.0011(15) 0.0025(16) -0.0003(16)
C14 0.029(2) 0.045(2) 0.0236(19) -0.0070(16) 0.0040(17) -0.0044(17)
C15 0.034(2) 0.0305(18) 0.034(2) -0.0088(16) 0.0109(18) -0.0047(16)
C16 0.039(2) 0.0254(17) 0.033(2) 0.0011(15) 0.0044(18) -0.0006(16)
C17 0.030(2) 0.0270(17) 0.0257(19) 0.0003(14) 0.0047(16) -0.0043(15)
C18 0.019(2) 0.0244(16) 0.0248(18) 0.0042(14) 0.0026(15) -0.0019(14)
C19 0.034(2) 0.0332(18) 0.039(2) -0.0004(15) 0.0089(19) 0.0004(16)
C20 0.033(2) 0.0139(15) 0.056(2) -0.0116(15) 0.0038(19) -0.0019(15)
C21 0.023(2) 0.0198(16) 0.0222(18) -0.0010(13) 0.0052(16) -0.0011(14)
C22 0.022(2) 0.0172(15) 0.0206(17) 0.0016(12) 0.0049(15) -0.0001(13)
C23 0.023(2) 0.0155(15) 0.0265(18) 0.0038(13) 0.0040(15) 0.0056(13)
C24 0.022(2) 0.0157(15) 0.0241(18) 0.0015(13) 0.0055(15) 0.0023(13)
C25 0.023(2) 0.0188(15) 0.0218(17) -0.0031(13) 0.0092(15) 0.0008(14)
C26 0.025(2) 0.0218(16) 0.0237(18) 0.0000(13) 0.0076(16) -0.0001(14)
C27 0.028(2) 0.0215(16) 0.035(2) -0.0030(15) 0.0132(17) -0.0027(15)
C28 0.020(2) 0.0310(18) 0.035(2) -0.0075(15) 0.0059(17) -0.0038(15)
C29 0.021(2) 0.0321(18) 0.038(2) 0.0015(16) 0.0006(17) 0.0028(15)
C30 0.027(2) 0.0228(17) 0.036(2) -0.0023(15) 0.0032(17) -0.0017(15)
C31 0.022(2) 0.0146(15) 0.0311(19) -0.0023(13) 0.0087(16) 0.0000(13)
C32 0.016(2) 0.0311(17) 0.0293(19) -0.0028(14) 0.0053(16) -0.0007(14)
C33 0.029(2) 0.042(2) 0.041(2) -0.0188(18) 0.0133(19) -0.0107(17)
C34 0.030(2) 0.0289(19) 0.058(3) -0.0217(18) 0.017(2) -0.0052(16)
C35 0.036(3) 0.0171(17) 0.061(3) -0.0014(16) 0.013(2) -0.0003(15)
C36 0.031(2) 0.0177(16) 0.0355(19) -0.0046(14) 0.0087(17) -0.0041(14)
C37 0.022(2) 0.0172(15) 0.0186(17) 0.0024(13) 0.0012(14) 0.0018(13)
C38 0.027(2) 0.0276(17) 0.034(2) -0.0034(15) 0.0055(17) 0.0004(15)

loop_
_atom_type_symbol
_atom_type_description
_atom_type_scat_dispersion_real
_atom_type_scat_dispersion_imag
_atom_type_scat_source
C C 0.0033 0.0016 'International Tables Vol C Tables 4.2.6.8 and 6.1.1.4'
H H 0.0000 0.0000 'International Tables Vol C Tables 4.2.6.8 and 6.1.1.4'
N N 0.0061 0.0033 'International Tables Vol C Tables 4.2.6.8 and 6.1.1.4'
O O 0.0106 0.0060 'International Tables Vol C Tables 4.2.6.8 and 6.1.1.4'

loop_
_geom_angle_atom_site_label_1
_geom_angle_atom_site_label_2
_geom_angle_atom_site_label_3
_geom_angle
C2 O2 C1 114.9(3)
C21 O4 C20 115.2(3)
C5 N1 C12 125.6(3)
C18 N1 C5 110.4(2)
C18 N1 C12 123.7(3)
C24 N2 C31 124.5(3)
C37 N2 C24 110.1(2)
C37 N2 C31 125.0(3)
O2 C1 H1A 109.5
O2 C1 H1B 109.5
O2 C1 H1C 109.5
H1A C1 H1B 109.5
H1A C1 H1C 109.5
H1B C1 H1C 109.5
O1 C2 O2 121.7(3)
O1 C2 C3 126.3(3)
O2 C2 C3 112.0(3)
C4 C3 C2 128.8(3)
C18 C3 C2 122.9(3)
C18 C3 C4 108.3(3)
C3 C4 H4 126.0
C5 C4 C3 108.0(3)
C5 C4 H4 126.0
N1 C5 C6 124.0(3)
C4 C5 N1 106.9(3)
C4 C5 C6 129.1(3)
C7 C6 C5 119.9(3)
C7 C6 C11 118.4(3)
C11 C6 C5 121.7(3)
C6 C7 H7 119.6
C8 C7 C6 120.9(3)
C8 C7 H7 119.6
C7 C8 H8 119.8
C7 C8 C9 120.5(3)
C9 C8 H8 119.8
C8 C9 H9 120.4
C8 C9 C10 119.2(3)
C10 C9 H9 120.4
C9 C10 H10 119.6
C11 C10 C9 120.9(3)
C11 C10 H10 119.6
C6 C11 H11 119.9
C10 C11 C6 120.2(3)
C10 C11 H11 119.9
C13 C12 N1 119.9(3)
C13 C12 C17 120.7(3)
C17 C12 N1 119.4(3)
C12 C13 H13 120.4
C14 C13 C12 119.1(3)
C14 C13 H13 120.4
C13 C14 H14 119.6
C15 C14 C13 120.7(3)
C15 C14 H14 119.6
C14 C15 H15 120.0
C14 C15 C16 120.0(3)
C16 C15 H15 120.0
C15 C16 H16 120.0
C15 C16 C17 120.0(3)
C17 C16 H16 120.0
C12 C17 C16 119.4(3)
C12 C17 H17 120.3
C16 C17 H17 120.3
N1 C18 C3 106.3(3)
N1 C18 C19 123.0(3)
C3 C18 C19 130.5(3)
C18 C19 H19A 109.5
C18 C19 H19B 109.5
C18 C19 H19C 109.5
H19A C19 H19B 109.5
H19A C19 H19C 109.5
H19B C19 H19C 109.5
O4 C20 H20A 109.5
O4 C20 H20B 109.5
O4 C20 H20C 109.5
H20A C20 H20B 109.5
H20A C20 H20C 109.5
H20B C20 H20C 109.5
O3 C21 O4 123.1(3)
O3 C21 C22 126.2(3)
O4 C21 C22 110.6(3)
C23 C22 C21 127.6(3)
C37 C22 C21 124.5(3)
C37 C22 C23 107.8(3)
C22 C23 H23 125.8
C24 C23 C22 108.4(3)
C24 C23 H23 125.8
N2 C24 C25 123.4(2)
C23 C24 N2 106.8(3)
C23 C24 C25 129.7(3)
C26 C25 C24 121.5(3)
C30 C25 C24 120.2(3)
C30 C25 C26 118.2(3)
C25 C26 H26 119.7
C27 C26 C25 120.5(3)
C27 C26 H26 119.7
C26 C27 H27 119.4
C26 C27 C28 121.1(3)
C28 C27 H27 119.4
C27 C28 H28 120.7
C29 C28 C27 118.6(3)
C29 C28 H28 120.7
C28 C29 H29 119.5
C28 C29 C30 120.9(3)
C30 C29 H29 119.5
C25 C30 H30 119.7
C29 C30 C25 120.6(3)
C29 C30 H30 119.7
C32 C31 N2 119.5(3)
C36 C31 N2 119.7(3)
C36 C31 C32 120.8(3)
C31 C32 H32 120.5
C33 C32 C31 119.0(3)
C33 C32 H32 120.5
C32 C33 H33 119.8
C34 C33 C32 120.5(3)
C34 C33 H33 119.8
C33 C34 H34 119.8
C33 C34 C35 120.5(3)
C35 C34 H34 119.8
C34 C35 H35 120.2
C34 C35 C36 119.6(3)
C36 C35 H35 120.2
C31 C36 C35 119.5(3)
C31 C36 H36 120.2
C35 C36 H36 120.2
N2 C37 C22 106.8(3)
N2 C37 C38 122.3(2)
C22 C37 C38 130.7(3)
C37 C38 H38A 109.5
C37 C38 H38B 109.5
C37 C38 H38C 109.5
H38A C38 H38B 109.5
H38A C38 H38C 109.5
H38B C38 H38C 109.5

loop_
_geom_bond_atom_site_label_1
_geom_bond_atom_site_label_2
_geom_bond_distance
O1 C2 1.215(4)
O2 C1 1.449(4)
O2 C2 1.355(4)
O3 C21 1.209(4)
O4 C20 1.446(3)
O4 C21 1.348(3)
N1 C5 1.391(4)
N1 C12 1.439(3)
N1 C18 1.379(4)
N2 C24 1.397(4)
N2 C31 1.440(3)
N2 C37 1.373(4)
C1 H1A 0.9600
C1 H1B 0.9600
C1 H1C 0.9600
C2 C3 1.448(4)
C3 C4 1.411(4)
C3 C18 1.395(4)
C4 H4 0.9300
C4 C5 1.378(4)
C5 C6 1.466(4)
C6 C7 1.390(4)
C6 C11 1.405(4)
C7 H7 0.9300
C7 C8 1.377(5)
C8 H8 0.9300
C8 C9 1.381(4)
C9 H9 0.9300
C9 C10 1.386(5)
C10 H10 0.9300
C10 C11 1.373(4)
C11 H11 0.9300
C12 C13 1.385(4)
C12 C17 1.386(4)
C13 H13 0.9300
C13 C14 1.384(4)
C14 H14 0.9300
C14 C15 1.373(4)
C15 H15 0.9300
C15 C16 1.386(4)
C16 H16 0.9300
C16 C17 1.388(4)
C17 H17 0.9300
C18 C19 1.472(4)
C19 H19A 0.9600
C19 H19B 0.9600
C19 H19C 0.9600
C20 H20A 0.9600
C20 H20B 0.9600
C20 H20C 0.9600
C21 C22 1.465(4)
C22 C23 1.411(4)
C22 C37 1.390(4)
C23 H23 0.9300
C23 C24 1.370(4)
C24 C25 1.465(4)
C25 C26 1.404(4)
C25 C30 1.391(4)
C26 H26 0.9300
C26 C27 1.374(4)
C27 H27 0.9300
C27 C28 1.388(4)
C28 H28 0.9300
C28 C29 1.385(4)
C29 H29 0.9300
C29 C30 1.385(4)
C30 H30 0.9300
C31 C32 1.389(4)
C31 C36 1.376(4)
C32 H32 0.9300
C32 C33 1.382(4)
C33 H33 0.9300
C33 C34 1.374(5)
C34 H34 0.9300
C34 C35 1.379(5)
C35 H35 0.9300
C35 C36 1.393(4)
C36 H36 0.9300
C37 C38 1.472(4)
C38 H38A 0.9600
C38 H38B 0.9600
C38 H38C 0.9600

loop_
_geom_torsion_atom_site_label_1
_geom_torsion_atom_site_label_2
_geom_torsion_atom_site_label_3
_geom_torsion_atom_site_label_4
_geom_torsion
O1 C2 C3 C4 168.8(3)
O1 C2 C3 C18 -13.8(5)
O2 C2 C3 C4 -11.0(4)
O2 C2 C3 C18 166.4(3)
O3 C21 C22 C23 -172.7(3)
O3 C21 C22 C37 10.7(5)
O4 C21 C22 C23 8.7(4)
O4 C21 C22 C37 -167.9(3)
N1 C5 C6 C7 -136.8(3)
N1 C5 C6 C11 43.3(4)
N1 C12 C13 C14 179.2(3)
N1 C12 C17 C16 -178.0(3)
N2 C24 C25 C26 -44.0(4)
N2 C24 C25 C30 138.0(3)
N2 C31 C32 C33 178.2(3)
N2 C31 C36 C35 179.9(3)
C1 O2 C2 O1 5.2(4)
C1 O2 C2 C3 -174.9(2)
C2 C3 C4 C5 177.9(3)
C2 C3 C18 N1 -178.6(3)
C2 C3 C18 C19 -3.1(5)
C3 C4 C5 N1 0.4(3)
C3 C4 C5 C6 178.9(3)
C4 C3 C18 N1 -0.8(3)
C4 C3 C18 C19 174.7(3)
C4 C5 C6 C7 44.9(4)
C4 C5 C6 C11 -135.1(3)
C5 N1 C12 C13 56.4(4)
C5 N1 C12 C17 -123.5(3)
C5 N1 C18 C3 1.1(3)
C5 N1 C18 C19 -174.9(3)
C5 C6 C7 C8 178.5(3)
C5 C6 C11 C10 -179.0(3)
C6 C7 C8 C9 0.9(5)
C7 C6 C11 C10 1.1(4)
C7 C8 C9 C10 0.4(5)
C8 C9 C10 C11 -1.0(5)
C9 C10 C11 C6 0.2(4)
C11 C6 C7 C8 -1.6(4)
C12 N1 C5 C4 -174.7(2)
C12 N1 C5 C6 6.7(4)
C12 N1 C18 C3 175.0(3)
C12 N1 C18 C19 -1.0(4)
C12 C13 C14 C15 -0.4(5)
C13 C12 C17 C16 2.0(5)
C13 C14 C15 C16 0.6(5)
C14 C15 C16 C17 0.6(5)
C15 C16 C17 C12 -1.9(5)
C17 C12 C13 C14 -0.9(5)
C18 N1 C5 C4 -0.9(3)
C18 N1 C5 C6 -179.6(3)
C18 N1 C12 C13 -116.6(3)
C18 N1 C12 C17 63.5(4)
C18 C3 C4 C5 0.3(3)
C20 O4 C21 O3 -2.6(4)
C20 O4 C21 C22 176.0(2)
C21 C22 C23 C24 -177.4(3)
C21 C22 C37 N2 177.3(2)
C21 C22 C37 C38 1.3(5)
C22 C23 C24 N2 0.4(3)
C22 C23 C24 C25 -176.1(3)
C23 C22 C37 N2 0.2(3)
C23 C22 C37 C38 -175.9(3)
C23 C24 C25 C26 132.0(3)
C23 C24 C25 C30 -46.0(4)
C24 N2 C31 C32 -54.6(4)
C24 N2 C31 C36 124.9(3)
C24 N2 C37 C22 0.1(3)
C24 N2 C37 C38 176.6(3)
C24 C25 C26 C27 -178.7(3)
C24 C25 C30 C29 179.1(3)
C25 C26 C27 C28 0.0(4)
C26 C25 C30 C29 1.0(4)
C26 C27 C28 C29 0.4(4)
C27 C28 C29 C30 -0.1(4)
C28 C29 C30 C25 -0.7(5)
C30 C25 C26 C27 -0.7(4)
C31 N2 C24 C23 173.0(2)
C31 N2 C24 C25 -10.2(4)
C31 N2 C37 C22 -173.2(2)
C31 N2 C37 C38 3.3(4)
C31 C32 C33 C34 1.6(5)
C32 C31 C36 C35 -0.6(5)
C32 C33 C34 C35 0.1(5)
C33 C34 C35 C36 -2.0(5)
C34 C35 C36 C31 2.3(5)
C36 C31 C32 C33 -1.3(5)
C37 N2 C24 C23 -0.3(3)
C37 N2 C24 C25 176.4(2)
C37 N2 C31 C32 117.8(3)
C37 N2 C31 C36 -62.7(4)
C37 C22 C23 C24 -0.4(3)
